data_1536862
loop_
_publ_author_name
'Rastsvetaeva, R.K.'
'Sapozhnikov, A.N.'
'Pobedimskaya, E.A.'
'Terent'eva, L.E.'

_publ_section_title
;
 Structural features of afganite and its place among cancrinite group
 minerals
;
_journal_name_full Kristallografiya
_journal_page_first 94
_journal_page_last 103
_journal_volume 38
_journal_year 1993
_chemical_formula_sum 'C0.5 Al6 Ca2.45 Na5.505 O29.505 S1.325 Si6'
_chemical_name_systematic
;
Na5.505 Ca2.45 K0.2 (Al6 Si6 O24) (S O4)1.325 (C O3)0.5 Cl1.4 (H2 O)
;
_space_group_IT_number 186
_symmetry_space_group_name_Hall 'P 6c -2c'
_symmetry_space_group_name_H-M 'P 63 m c'
_cell_angle_alpha 90
_cell_angle_beta 90
_cell_angle_gamma 120
_cell_formula_units_Z 4
_cell_length_a 12.761
_cell_length_b 12.761
_cell_length_c 21.416
_cell_volume 3020.219
_citation_journal_id_ASTM KRISAJ
_cod_data_source_file Rastsvetaeva_KRISAJ_1993_1343.cif
_cod_data_source_block Al6C0.5Ca2.45Na5.505O29.505S1.325Si6
_cod_original_formula_sum 'Al6 C0.5 Ca2.45 Na5.505 O29.505 S1.325 Si6'
_cod_database_code 1536862

loop_
_symmetry_equiv_pos_as_xyz
x,y,z
x-y,x,z+1/2
-y,x-y,z
-x,-y,z+1/2
-x+y,-x,z
y,-x+y,z+1/2
y,x,z+1/2
-x+y,y,z
-x,-x+y,z+1/2
-y,-x,z
x-y,-y,z+1/2
x,x-y,z

loop_
_atom_site_label
_atom_site_type_symbol
_atom_site_fract_x
_atom_site_fract_y
_atom_site_fract_z
_atom_site_occupancy
_atom_site_U_iso_or_equiv
O2 O-2 0.3481 0.3434 0.8107 1 0.0
Ca5 Ca+2 0.5162 0.0324 -0.0015 0.16 0.0
O18 O-2 0.544 0.272 0.78 0.33 0.0
O4 O-2 0.3286 0.3309 0.4326 1 0.0
O8 O-2 0.1132 -0.1132 0.2445 1 0.0
Si2 Si+4 0.0746 0.41 0.8758 0.5 0.0
O12 O-2 0.2222 -0.2222 0.8677 1 0.0
O9 O-2 0.449 -0.449 0.6177 1 0.0
Ca4 Ca+2 0 0 0.0079 1 0.0
Na4 Na+1 0.4907 -0.4907 0.0064 0.83 0.0
Al3 Al+3 0.0001 0.2572 0.2517 0.5 0.0
Si3 Si+4 0.0001 0.2572 0.2517 0.5 0.0
Al1 Al+3 0.2586 0.0061 0.502 0.5 0.0
Ca1 Ca+2 0.3333 0.6667 0.6226 1 0.0
O16 O-2 0 0 0.3766 1 0.0
O21 O-2 0.636 0.272 0.0163 0.33 0.0
O15 O-2 0.6116 0.3884 -0.0661 1 0.0
O20 O-2 0.613 0.226 0.802 0.33 0.0
O5 O-2 0.3453 0.3363 0.0586 1 0.0
Si4 Si+4 0.077 0.4091 0.6281 0.5 0.0
Ca3 Ca+2 0 0 0.2594 1 0.0
O11 O-2 0.212 -0.212 0.6247 1 0.0
Ca6 Ca+2 0.5051 0.0102 0.7422 0.14 0.0
Al2 Al+3 0.0746 0.41 0.8758 0.5 0.0
O3 O-2 0.1186 -0.1186 0.7533 1 0.0
Ca2 Ca+2 0.3333 0.6667 0.8663 1 0.0
O6 O-2 0.1184 -0.1184 0.0009 1 0.0
Na6 Na+1 0.34 0.17 0.89 0.1 0.0
Al4 Al+3 0.077 0.4091 0.6281 0.5 0.0
Na1 Na+1 0.216 -0.216 0.375 0.9 0.0
C1 C+4 0 0 0.1257 1 0.0
O19 O-2 0.603 0.206 0.551 0.41 0.0
S2 S+6 0.3333 0.6667 0.4598 1 0.0
Na5 Na+1 0.4034 0.2017 0.6157 0.33 0.0
Na2 Na+1 0.2238 -0.2238 0.1346 0.66 0.0
Na3 Na+1 0.4707 0.5293 0.2482 0.85 0.0
Si1 Si+4 0.2586 0.0061 0.502 0.5 0.0
O17 O-2 0.562 0.281 0.719 0.27 0.0
S3 S+6 0.3333 0.6667 0.0359 0.75 0.0
O10 O-2 0.4589 -0.4589 0.8715 1 0.0
O7 O-2 0.1101 -0.1101 0.4935 1 0.0
O1 O-2 0.3332 0.3169 0.6838 1 0.0
O13 O-2 0.3333 0.6667 0.9688 1 0.0
O14 O-2 0.3333 0.6667 0.7474 1 0.0
S1 S+6 0.3333 0.6667 0.2507 0.9 0.0
